data_7204750
loop_
_publ_author_name
'M. Elo\'isa Medina'
'M. Iglesias'
'E. Guti\'errez-Puebla'
'M. Angeles Monge'

_publ_section_title
;
 Solvothermal synthesis and structural relations among three anionic
 aluminophosphates; catalytic behaviour
;
_journal_issue 5
_journal_name_full 'J. Mater. Chem.'
_journal_page_first 845
_journal_page_last 850
_journal_paper_doi 10.1039/b311618b
_journal_volume 14
_journal_year 2004
_chemical_formula_sum 'Al2 H12 N3 O12 P3'
_chemical_formula_weight 392.99
_chemical_name_systematic
;
?
;
_space_group_IT_number 15
_symmetry_space_group_name_Hall '-C 2yc'
_symmetry_space_group_name_H-M 'C 1 2/c 1'
_atom_sites_solution_hydrogens geom
_atom_sites_solution_primary direct
_atom_sites_solution_secondary difmap
_audit_creation_method SHELXL-97
_cell_angle_alpha 90.00
_cell_angle_beta 111.407(4)
_cell_angle_gamma 90.00
_cell_formula_units_Z 4
_cell_length_a 13.261(3)
_cell_length_b 10.255(2)
_cell_length_c 8.8627(19)
_cell_measurement_temperature 293(2)
_cell_volume 1122.1(4)
_computing_structure_refinement 'SHELXL-97 (Sheldrick, 1997)'
_computing_structure_solution 'SHELXS-97 (Sheldrick, 1990)'
_diffrn_ambient_temperature 293(2)
_diffrn_measured_fraction_theta_full 0.809
_diffrn_measured_fraction_theta_max 0.809
_diffrn_measurement_device_type 'CCD area detector'
_diffrn_measurement_method 'phi and omega scans'
_diffrn_radiation_monochromator graphite
_diffrn_radiation_source 'fine-focus sealed tube'
_diffrn_radiation_type MoK\a
_diffrn_radiation_wavelength 0.71073
_diffrn_reflns_av_R_equivalents 0.1037
_diffrn_reflns_av_sigmaI/netI 0.1702
_diffrn_reflns_limit_h_max 16
_diffrn_reflns_limit_h_min -15
_diffrn_reflns_limit_k_max 8
_diffrn_reflns_limit_k_min -13
_diffrn_reflns_limit_l_max 3
_diffrn_reflns_limit_l_min -11
_diffrn_reflns_number 1867
_diffrn_reflns_theta_full 28.31
_diffrn_reflns_theta_max 28.31
_diffrn_reflns_theta_min 3.13
_diffrn_standards_decay_% 0
_exptl_absorpt_coefficient_mu 0.764
_exptl_absorpt_correction_type none
_exptl_crystal_colour colorless
_exptl_crystal_density_diffrn 2.326
_exptl_crystal_density_method 'not measured'
_exptl_crystal_description prismatic
_exptl_crystal_F_000 800
_exptl_crystal_size_max 0.18
_exptl_crystal_size_mid 0.18
_exptl_crystal_size_min 0.18
_refine_diff_density_max 0.730
_refine_diff_density_min -0.661
_refine_diff_density_rms 0.175
_refine_ls_extinction_method none
_refine_ls_goodness_of_fit_ref 0.975
_refine_ls_hydrogen_treatment mixed
_refine_ls_matrix_type full
_refine_ls_number_parameters 108
_refine_ls_number_reflns 1129
_refine_ls_number_restraints 0
_refine_ls_restrained_S_all 0.975
_refine_ls_R_factor_all 0.1375
_refine_ls_R_factor_gt 0.0722
_refine_ls_shift/su_max 0.004
_refine_ls_shift/su_mean 0.000
_refine_ls_structure_factor_coef Fsqd
_refine_ls_weighting_details 'calc w=1/[\s^2^(Fo^2^)+(0.0529P)^2^+0.0000P] where P=(Fo^2^+2Fc^2^)/3'
_refine_ls_weighting_scheme calc
_refine_ls_wR_factor_gt 0.1237
_refine_ls_wR_factor_ref 0.1433
_reflns_number_gt 670
_reflns_number_total 1129
_reflns_threshold_expression >2sigma(I)
_cod_data_source_file b311618b.txt
_cod_data_source_block mm30
_cod_original_cell_volume 1122.2(4)
_cod_original_formula_sum 'H12 Al2 N3 O12 P3'
_cod_database_code 7204750

loop_
_symmetry_equiv_pos_as_xyz
'x, y, z'
'-x, y, -z+1/2'
'x+1/2, y+1/2, z'
'-x+1/2, y+1/2, -z+1/2'
'-x, -y, -z'
'x, -y, z-1/2'
'-x+1/2, -y+1/2, -z'
'x+1/2, -y+1/2, z-1/2'

loop_
_atom_site_label
_atom_site_type_symbol
_atom_site_fract_x
_atom_site_fract_y
_atom_site_fract_z
_atom_site_U_iso_or_equiv
_atom_site_adp_type
_atom_site_occupancy
_atom_site_symmetry_multiplicity
_atom_site_calc_flag
_atom_site_refinement_flags
_atom_site_disorder_assembly
_atom_site_disorder_group
P1 P 0.29416(18) 0.62274(18) 0.3437(2) 0.0083(5) Uani 1 1 d . . .
P2 P 0.0000 0.4948(3) 0.2500 0.0064(6) Uani 1 2 d S . .
Al1 Al 0.16769(19) 0.4215(2) 0.0826(3) 0.0078(5) Uani 1 1 d . . .
O1 O 0.2295(4) 0.2699(5) 0.1614(6) 0.0114(13) Uani 1 1 d . . .
O2 O -0.0578(4) 0.5857(5) 0.1044(5) 0.0099(12) Uani 1 1 d . . .
O3 O 0.2161(4) 0.5748(5) 0.1779(6) 0.0119(12) Uani 1 1 d . . .
O4 O 0.0794(4) 0.4051(5) 0.2092(5) 0.0090(11) Uani 1 1 d . . .
O5 O 0.2698(4) 0.5563(5) 0.4802(5) 0.0105(12) Uani 1 1 d . . .
O6 O 0.4103(4) 0.5946(5) 0.3646(6) 0.0180(14) Uani 1 1 d . . .
N2 N 0.5000 0.6179(11) 0.7500 0.024(3) Uani 1 2 d S . .
H5 H 0.454(8) 0.564(10) 0.777(12) 0.050 Uiso 1 1 d . . .
H6 H 0.559(13) 0.623(13) 0.862(17) 0.13(6) Uiso 1 1 d . . .
N1 N 0.3872(7) 0.7021(7) 0.0413(10) 0.0178(18) Uani 1 1 d . . .
H1 H 0.358(10) 0.644(11) 0.016(14) 0.050 Uiso 1 1 d . . .
H2 H 0.472(9) 0.668(9) 0.057(11) 0.050 Uiso 1 1 d . . .
H3 H 0.369(8) 0.752(10) -0.042(12) 0.050 Uiso 1 1 d . . .
H4 H 0.373(8) 0.758(10) 0.096(12) 0.050 Uiso 1 1 d . . .

loop_
_atom_site_aniso_label
_atom_site_aniso_U_11
_atom_site_aniso_U_22
_atom_site_aniso_U_33
_atom_site_aniso_U_23
_atom_site_aniso_U_13
_atom_site_aniso_U_12
P1 0.0103(11) 0.0073(11) 0.0097(9) -0.0005(8) 0.0063(8) -0.0008(9)
P2 0.0042(16) 0.0106(16) 0.0052(13) 0.000 0.0027(12) 0.000
Al1 0.0083(13) 0.0098(13) 0.0056(10) -0.0005(10) 0.0028(9) -0.0007(11)
O1 0.018(3) 0.003(3) 0.016(3) 0.006(2) 0.011(3) 0.007(2)
O2 0.009(3) 0.008(3) 0.013(3) 0.007(2) 0.005(2) -0.002(2)
O3 0.021(3) 0.008(3) 0.011(3) -0.003(2) 0.010(2) -0.001(3)
O4 0.000(2) 0.017(3) 0.009(2) 0.000 0.001 0.000
O5 0.014(3) 0.010(3) 0.012(2) 0.000(2) 0.011(2) 0.002(2)
O6 0.010(3) 0.021(3) 0.026(3) 0.002(2) 0.010(3) 0.002(3)
N2 0.030(7) 0.024(7) 0.021(6) 0.000 0.014(6) 0.000
N1 0.020(5) 0.016(5) 0.022(4) 0.006(3) 0.012(4) 0.003(4)

loop_
_atom_type_symbol
_atom_type_description
_atom_type_scat_dispersion_real
_atom_type_scat_dispersion_imag
_atom_type_scat_source
N N 0.0061 0.0033 'International Tables Vol C Tables 4.2.6.8 and 6.1.1.4'
H H 0.0000 0.0000 'International Tables Vol C Tables 4.2.6.8 and 6.1.1.4'
O O 0.0106 0.0060 'International Tables Vol C Tables 4.2.6.8 and 6.1.1.4'
Al Al 0.0645 0.0514 'International Tables Vol C Tables 4.2.6.8 and 6.1.1.4'
P P 0.1023 0.0942 'International Tables Vol C Tables 4.2.6.8 and 6.1.1.4'

loop_
_geom_angle_atom_site_label_1
_geom_angle_atom_site_label_2
_geom_angle_atom_site_label_3
_geom_angle
_geom_angle_site_symmetry_1
_geom_angle_site_symmetry_3
_geom_angle_publ_flag
O6 P1 O5 108.6(3) . . ?
O6 P1 O3 111.0(3) . . ?
O5 P1 O3 110.6(3) . . ?
O6 P1 O1 112.2(3) . 4 ?
O5 P1 O1 111.2(3) . 4 ?
O3 P1 O1 103.1(3) . 4 ?
O4 P2 O4 106.5(4) 2 . ?
O4 P2 O2 109.7(2) 2 2 ?
O4 P2 O2 112.5(2) . 2 ?
O4 P2 O2 112.5(2) 2 . ?
O4 P2 O2 109.7(2) . . ?
O2 P2 O2 106.0(4) 2 . ?
O2 Al1 O1 115.9(3) 5_565 . ?
O2 Al1 O3 120.7(3) 5_565 . ?
O1 Al1 O3 123.3(3) . . ?
O2 Al1 O5 92.6(2) 5_565 6_565 ?
O1 Al1 O5 89.2(2) . 6_565 ?
O3 Al1 O5 85.7(2) . 6_565 ?
O2 Al1 O4 94.3(2) 5_565 . ?
O1 Al1 O4 89.2(2) . . ?
O3 Al1 O4 89.5(2) . . ?
O5 Al1 O4 173.0(2) 6_565 . ?
P1 O1 Al1 141.9(4) 4_545 . ?
P2 O2 Al1 138.2(3) . 5_565 ?
P1 O3 Al1 137.1(3) . . ?
P2 O4 Al1 135.0(3) . . ?
P1 O5 Al1 136.2(3) . 6_566 ?
H5 N2 H6 97(9) . . ?
H1 N1 H2 101(10) . . ?
H1 N1 H3 106(10) . . ?
H2 N1 H3 104(8) . . ?
H1 N1 H4 124(10) . . ?
H2 N1 H4 125(9) . . ?
H3 N1 H4 92(9) . . ?

loop_
_geom_bond_atom_site_label_1
_geom_bond_atom_site_label_2
_geom_bond_distance
_geom_bond_site_symmetry_2
_geom_bond_publ_flag
P1 O6 1.510(5) . ?
P1 O5 1.522(5) . ?
P1 O3 1.537(5) . ?
P1 O1 1.539(5) 4 ?
P2 O4 1.537(5) 2 ?
P2 O4 1.537(5) . ?
P2 O2 1.549(5) 2 ?
P2 O2 1.549(5) . ?
Al1 O2 1.764(5) 5_565 ?
Al1 O1 1.777(5) . ?
Al1 O3 1.789(5) . ?
Al1 O5 1.899(5) 6_565 ?
Al1 O4 1.902(5) . ?
O1 P1 1.539(5) 4_545 ?
O2 Al1 1.764(5) 5_565 ?
O5 Al1 1.899(5) 6_566 ?
N2 H5 0.92(10) . ?
N2 H6 1.02(15) . ?
N1 H1 0.70(11) . ?
N1 H2 1.14(11) . ?
N1 H3 0.86(11) . ?
N1 H4 0.82(10) . ?
